data_4073104
loop_
_publ_author_name
'Trifonov, Alexander A.'
'Fedorova, Elena A.'
'Borovkov, Ivan A.'
'Fukin, Georgy K.'
'Baranov, Evguenii V.'
'Larionova, Joulia'
'Druzhkov, Nikolai O.'

_publ_section_title
;
 Steric Manipulation of the Reductive Reactivity of Ytterbocenes toward
 2-(((2,6-Diisopropylphenyl)imino)methyl)pyridine:&#x00A0; Insertion of
 the NC Bond into the Yb&#x2212;Indenyl Bond or Oxidative Cleavage of the
 \h5Yb&#x2212;Cp (Cp = C13H9, Cp*) Bond
;
_journal_issue 10
_journal_name_full Organometallics
_journal_page_first 2488
_journal_paper_doi 10.1021/om070073s
_journal_volume 26
_journal_year 2007
_chemical_formula_sum 'C46 H59 N4 Yb'
_chemical_formula_weight 841.01
_chemical_name_systematic
; 
 ? 
;
_space_group_IT_number 2
_symmetry_cell_setting triclinic
_symmetry_space_group_name_Hall '-P 1'
_symmetry_space_group_name_H-M 'P -1'
_atom_sites_solution_hydrogens difmap
_atom_sites_solution_primary direct
_atom_sites_solution_secondary difmap
_audit_creation_method SHELXL-97
_cell_angle_alpha 74.0000(10)
_cell_angle_beta 82.1300(10)
_cell_angle_gamma 71.8730(10)
_cell_formula_units_Z 2
_cell_length_a 10.8712(5)
_cell_length_b 11.5312(5)
_cell_length_c 17.6163(8)
_cell_measurement_reflns_used 900
_cell_measurement_temperature 100(2)
_cell_measurement_theta_max 29
_cell_measurement_theta_min 2
_cell_volume 2014.27(16)
_computing_cell_refinement 'Bruker SMART'
_computing_data_collection 'Bruker SMART'
_computing_data_reduction 'Bruker SHELXTL'
_computing_molecular_graphics 'Bruker SHELXTL'
_computing_publication_material 'Bruker SHELXTL'
_computing_structure_refinement 'SHELXL-97 (Sheldrick, 1997)'
_computing_structure_solution 'SHELXS-97 (Sheldrick, 1990)'
_diffrn_ambient_temperature 100(2)
_diffrn_measured_fraction_theta_full 0.967
_diffrn_measured_fraction_theta_max 0.967
_diffrn_measurement_device_type 'CCD area detector'
_diffrn_measurement_method 'phi and omega scans'
_diffrn_radiation_monochromator graphite
_diffrn_radiation_source 'fine-focus sealed tube'
_diffrn_radiation_type MoK\a
_diffrn_radiation_wavelength 0.71073
_diffrn_reflns_av_R_equivalents 0.0242
_diffrn_reflns_av_sigmaI/netI 0.0395
_diffrn_reflns_limit_h_max 14
_diffrn_reflns_limit_h_min -14
_diffrn_reflns_limit_k_max 15
_diffrn_reflns_limit_k_min -15
_diffrn_reflns_limit_l_max 23
_diffrn_reflns_limit_l_min -24
_diffrn_reflns_number 21288
_diffrn_reflns_theta_full 29.21
_diffrn_reflns_theta_max 29.21
_diffrn_reflns_theta_min 1.92
_exptl_absorpt_coefficient_mu 2.358
_exptl_absorpt_correction_T_max 0.8123
_exptl_absorpt_correction_T_min 0.5686
_exptl_absorpt_correction_type multi-scan
_exptl_absorpt_process_details 'SADABS (Sheldrick, 1998a)'
_exptl_crystal_colour black
_exptl_crystal_density_diffrn 1.387
_exptl_crystal_density_method 'not measured'
_exptl_crystal_description rhomb
_exptl_crystal_F_000 866
_exptl_crystal_size_max 0.27
_exptl_crystal_size_mid 0.22
_exptl_crystal_size_min 0.09
_refine_diff_density_max 2.710
_refine_diff_density_min -0.808
_refine_diff_density_rms 0.125
_refine_ls_extinction_method none
_refine_ls_goodness_of_fit_ref 1.070
_refine_ls_hydrogen_treatment refall
_refine_ls_matrix_type full
_refine_ls_number_parameters 696
_refine_ls_number_reflns 10535
_refine_ls_number_restraints 0
_refine_ls_restrained_S_all 1.070
_refine_ls_R_factor_all 0.0356
_refine_ls_R_factor_gt 0.0299
_refine_ls_shift/su_max 0.002
_refine_ls_shift/su_mean 0.000
_refine_ls_structure_factor_coef Fsqd
_refine_ls_weighting_details 'calc w=1/[\s^2^(Fo^2^)+(0.0424P)^2^+0.0000P] where P=(Fo^2^+2Fc^2^)/3'
_refine_ls_weighting_scheme calc
_refine_ls_wR_factor_gt 0.0701
_refine_ls_wR_factor_ref 0.0723
_reflns_number_gt 9483
_reflns_number_total 10535
_reflns_threshold_expression >2sigma(I)
_cod_data_source_file om070073ssi20070124_055145.cif
_cod_data_source_block ybazm
_cod_depositor_comments
;
The following automatic conversions were performed:

'_symmetry_cell_setting' value 'Triclinic' changed to 'triclinic'
according to /home/saulius/struct/CIF-dictionaries/cif_core.dic
dictionary named 'cif_core.dic' version 2.4.1 from 2010-06-29.

Automatic conversion script
Id: cif_fix_values 1715 2011-07-08 13:25:40Z adriana 
;
_cod_original_sg_symbol_H-M P-1
_cod_database_code 4073104

loop_
_symmetry_equiv_pos_as_xyz
'x, y, z'
'-x, -y, -z'

loop_
_atom_site_label
_atom_site_type_symbol
_atom_site_fract_x
_atom_site_fract_y
_atom_site_fract_z
_atom_site_U_iso_or_equiv
_atom_site_adp_type
_atom_site_occupancy
_atom_site_symmetry_multiplicity
_atom_site_calc_flag
Yb1 Yb 0.870660(10) 0.742689(10) 0.709517(6) 0.01283(4) Uani 1 1 d
N1B N 0.8899(2) 0.7092(2) 0.84544(13) 0.0146(4) Uani 1 1 d
N1A N 0.6913(2) 0.6913(2) 0.68129(13) 0.0155(4) Uani 1 1 d
C1 C 0.9157(3) 0.8749(3) 0.56992(16) 0.0186(5) Uani 1 1 d
N2A N 0.6823(2) 0.8987(2) 0.73348(13) 0.0153(4) Uani 1 1 d
N2B N 0.9739(2) 0.5296(2) 0.76036(13) 0.0157(4) Uani 1 1 d
C2 C 0.9949(3) 0.7500(3) 0.57116(16) 0.0177(5) Uani 1 1 d
C3 C 1.0939(3) 0.7203(3) 0.62406(16) 0.0184(5) Uani 1 1 d
C4 C 1.0772(3) 0.8261(3) 0.65419(16) 0.0193(5) Uani 1 1 d
C5 C 0.9675(3) 0.9215(3) 0.62126(17) 0.0205(6) Uani 1 1 d
C6 C 0.8061(3) 0.9539(3) 0.51741(19) 0.0257(6) Uani 1 1 d
H6C H 0.798(3) 0.917(3) 0.478(2) 0.019(8) Uiso 1 1 d
H6B H 0.819(3) 1.035(4) 0.495(2) 0.029(9) Uiso 1 1 d
H6A H 0.718(4) 0.969(4) 0.540(2) 0.041(11) Uiso 1 1 d
C7 C 0.9834(3) 0.6672(3) 0.52213(18) 0.0237(6) Uani 1 1 d
H7C H 0.922(4) 0.615(3) 0.545(2) 0.031(10) Uiso 1 1 d
H7B H 1.058(4) 0.603(4) 0.517(3) 0.046(12) Uiso 1 1 d
H7A H 0.963(4) 0.708(4) 0.475(3) 0.050(13) Uiso 1 1 d
C8 C 1.2095(3) 0.6060(3) 0.6379(2) 0.0246(6) Uani 1 1 d
H8C H 1.201(3) 0.539(3) 0.622(2) 0.024(9) Uiso 1 1 d
H8B H 1.229(4) 0.573(4) 0.684(3) 0.037(11) Uiso 1 1 d
H8A H 1.291(4) 0.632(3) 0.607(2) 0.029(9) Uiso 1 1 d
C9 C 1.1811(3) 0.8408(4) 0.6959(2) 0.0275(7) Uani 1 1 d
H9C H 1.207(4) 0.780(4) 0.741(2) 0.030(10) Uiso 1 1 d
H9B H 1.153(4) 0.922(4) 0.710(2) 0.041(11) Uiso 1 1 d
H9A H 1.249(5) 0.844(4) 0.662(3) 0.052(13) Uiso 1 1 d
C10 C 0.9211(3) 1.0558(3) 0.6286(2) 0.0277(7) Uani 1 1 d
H10C H 0.946(4) 1.112(4) 0.585(2) 0.037(11) Uiso 1 1 d
H10B H 0.826(4) 1.090(4) 0.636(2) 0.041(11) Uiso 1 1 d
H10A H 0.953(4) 1.060(3) 0.674(2) 0.029(10) Uiso 1 1 d
C11B C 0.8307(3) 0.7873(3) 0.89937(15) 0.0164(5) Uani 1 1 d
C11A C 0.6808(3) 0.5874(3) 0.65451(16) 0.0169(5) Uani 1 1 d
C12B C 0.7109(3) 0.7803(3) 0.93895(16) 0.0190(5) Uani 1 1 d
C12A C 0.6600(3) 0.6032(3) 0.57432(17) 0.0198(5) Uani 1 1 d
C13B C 0.6541(3) 0.8589(3) 0.98962(17) 0.0244(6) Uani 1 1 d
H13B H 0.576(4) 0.849(3) 1.017(2) 0.028(9) Uiso 1 1 d
C13A C 0.6538(3) 0.4993(3) 0.55048(19) 0.0263(6) Uani 1 1 d
H13A H 0.637(3) 0.512(3) 0.498(2) 0.025(9) Uiso 1 1 d
C14B C 0.7120(3) 0.9433(3) 1.00070(18) 0.0261(6) Uani 1 1 d
H14B H 0.671(4) 0.994(4) 1.034(2) 0.036(10) Uiso 1 1 d
C14A C 0.6697(4) 0.3831(3) 0.6026(2) 0.0322(7) Uani 1 1 d
H14A H 0.665(4) 0.315(4) 0.586(3) 0.048(12) Uiso 1 1 d
C15B C 0.8290(3) 0.9506(3) 0.96118(18) 0.0237(6) Uani 1 1 d
H15B H 0.861(3) 1.011(3) 0.967(2) 0.024(9) Uiso 1 1 d
C15A C 0.6870(3) 0.3691(3) 0.6811(2) 0.0299(7) Uani 1 1 d
H15A H 0.693(3) 0.294(3) 0.716(2) 0.022(9) Uiso 1 1 d
C16A C 0.6893(3) 0.4704(3) 0.70920(17) 0.0212(6) Uani 1 1 d
C16B C 0.8908(3) 0.8729(3) 0.91043(16) 0.0194(5) Uani 1 1 d
C17B C 0.6445(3) 0.6881(3) 0.92842(17) 0.0205(6) Uani 1 1 d
H17B H 0.669(4) 0.676(3) 0.880(2) 0.028(9) Uiso 1 1 d
C17A C 0.6421(3) 0.7294(3) 0.51426(17) 0.0225(6) Uani 1 1 d
H17A H 0.685(4) 0.771(3) 0.532(2) 0.031(10) Uiso 1 1 d
C18B C 0.6872(3) 0.5625(3) 0.9899(2) 0.0280(7) Uani 1 1 d
H18F H 0.641(4) 0.504(3) 0.987(2) 0.029(9) Uiso 1 1 d
H18E H 0.774(4) 0.524(4) 0.983(2) 0.035(10) Uiso 1 1 d
H18D H 0.668(4) 0.572(4) 1.044(3) 0.039(11) Uiso 1 1 d
C18A C 0.5002(4) 0.8071(4) 0.5075(2) 0.0385(9) Uani 1 1 d
H18C H 0.453(3) 0.762(3) 0.494(2) 0.023(9) Uiso 1 1 d
H18B H 0.453(5) 0.831(4) 0.555(3) 0.057(13) Uiso 1 1 d
H18A H 0.495(4) 0.887(4) 0.466(3) 0.050(12) Uiso 1 1 d
C19A C 0.6982(3) 0.7178(3) 0.43110(18) 0.0275(7) Uani 1 1 d
H19C H 0.779(4) 0.657(4) 0.432(2) 0.033(10) Uiso 1 1 d
H19B H 0.645(3) 0.693(3) 0.405(2) 0.024(9) Uiso 1 1 d
H19A H 0.704(4) 0.799(4) 0.396(2) 0.041(11) Uiso 1 1 d
C19B C 0.4965(3) 0.7384(3) 0.9325(2) 0.0262(6) Uani 1 1 d
H19F H 0.464(4) 0.685(4) 0.922(2) 0.029(10) Uiso 1 1 d
H19E H 0.458(4) 0.743(4) 0.987(3) 0.047(12) Uiso 1 1 d
H19D H 0.461(4) 0.822(4) 0.904(3) 0.054(13) Uiso 1 1 d
C20A C 0.6833(3) 0.4570(3) 0.79748(18) 0.0240(6) Uani 1 1 d
H20A H 0.708(3) 0.523(3) 0.8068(18) 0.015(8) Uiso 1 1 d
C20B C 1.0215(3) 0.8796(3) 0.87005(19) 0.0240(6) Uani 1 1 d
H20B H 1.027(3) 0.853(3) 0.825(2) 0.020(8) Uiso 1 1 d
C21A C 0.5409(4) 0.4839(4) 0.8279(2) 0.0319(7) Uani 1 1 d
H21C H 0.507(3) 0.423(3) 0.818(2) 0.024(9) Uiso 1 1 d
H21B H 0.535(3) 0.475(3) 0.885(2) 0.024(9) Uiso 1 1 d
H21A H 0.494(4) 0.560(4) 0.810(2) 0.040(11) Uiso 1 1 d
C21B C 1.1306(4) 0.7889(4) 0.9214(3) 0.0384(9) Uani 1 1 d
H21F H 1.124(4) 0.707(4) 0.935(2) 0.041(11) Uiso 1 1 d
H21E H 1.130(4) 0.810(3) 0.975(2) 0.029(10) Uiso 1 1 d
H21D H 1.206(4) 0.798(4) 0.896(2) 0.035(10) Uiso 1 1 d
C22A C 0.7607(4) 0.3287(3) 0.8447(2) 0.0304(7) Uani 1 1 d
H22C H 0.757(3) 0.330(3) 0.898(2) 0.026(9) Uiso 1 1 d
H22B H 0.846(4) 0.308(4) 0.826(2) 0.034(10) Uiso 1 1 d
H22A H 0.724(4) 0.265(4) 0.846(3) 0.054(13) Uiso 1 1 d
C22B C 1.0378(4) 1.0120(3) 0.8476(2) 0.0307(7) Uani 1 1 d
H22F H 1.029(4) 1.045(4) 0.893(3) 0.041(11) Uiso 1 1 d
H22E H 1.121(4) 1.014(4) 0.816(2) 0.034(10) Uiso 1 1 d
H22D H 0.967(4) 1.069(4) 0.819(2) 0.040(11) Uiso 1 1 d
C23A C 0.5771(3) 0.7732(3) 0.69408(17) 0.0186(5) Uani 1 1 d
H23A H 0.495(3) 0.758(3) 0.6925(18) 0.015(8) Uiso 1 1 d
C23B C 0.9629(3) 0.5932(3) 0.87899(16) 0.0168(5) Uani 1 1 d
H23B H 0.979(3) 0.573(3) 0.9302(19) 0.012(7) Uiso 1 1 d
C24A C 0.5683(3) 0.8807(3) 0.71991(16) 0.0176(5) Uani 1 1 d
C24B C 1.0097(3) 0.4985(2) 0.83733(15) 0.0162(5) Uani 1 1 d
C25B C 1.0878(3) 0.3765(3) 0.87182(17) 0.0199(5) Uani 1 1 d
H25B H 1.109(4) 0.354(3) 0.926(2) 0.029(9) Uiso 1 1 d
C25A C 0.4467(3) 0.9680(3) 0.73241(19) 0.0242(6) Uani 1 1 d
H25A H 0.376(4) 0.956(3) 0.723(2) 0.026(9) Uiso 1 1 d
C26B C 1.1272(3) 0.2873(3) 0.82903(17) 0.0215(6) Uani 1 1 d
H26B H 1.172(3) 0.209(3) 0.8519(18) 0.012(7) Uiso 1 1 d
C26A C 0.4419(3) 1.0683(3) 0.76036(19) 0.0251(6) Uani 1 1 d
H26A H 0.367(4) 1.123(3) 0.767(2) 0.028(9) Uiso 1 1 d
C27A C 0.5581(3) 1.0839(3) 0.77690(18) 0.0230(6) Uani 1 1 d
H27A H 0.560(3) 1.153(3) 0.795(2) 0.026(9) Uiso 1 1 d
C27B C 1.0887(3) 0.3183(3) 0.75124(17) 0.0215(6) Uani 1 1 d
H27B H 1.114(3) 0.262(3) 0.724(2) 0.020(9) Uiso 1 1 d
C28A C 0.6731(3) 0.9992(3) 0.76182(16) 0.0184(5) Uani 1 1 d
H28A H 0.752(3) 1.012(3) 0.7701(19) 0.015(8) Uiso 1 1 d
C28B C 1.0139(3) 0.4384(3) 0.72025(16) 0.0184(5) Uani 1 1 d
H28B H 0.989(3) 0.458(3) 0.666(2) 0.017(8) Uiso 1 1 d

loop_
_atom_site_aniso_label
_atom_site_aniso_U_11
_atom_site_aniso_U_22
_atom_site_aniso_U_33
_atom_site_aniso_U_23
_atom_site_aniso_U_13
_atom_site_aniso_U_12
Yb1 0.01284(6) 0.01361(6) 0.01083(6) -0.00172(4) -0.00041(4) -0.00332(4)
N1B 0.0152(10) 0.0138(10) 0.0147(10) -0.0040(8) -0.0008(8) -0.0039(8)
N1A 0.0179(11) 0.0164(11) 0.0127(10) -0.0032(8) -0.0015(8) -0.0055(9)
C1 0.0182(13) 0.0209(13) 0.0139(12) 0.0004(10) 0.0018(10) -0.0072(11)
N2A 0.0159(10) 0.0149(10) 0.0130(10) -0.0016(8) -0.0009(8) -0.0032(8)
N2B 0.0179(11) 0.0148(10) 0.0136(10) -0.0039(8) 0.0004(8) -0.0036(9)
C2 0.0170(12) 0.0212(13) 0.0138(12) -0.0020(10) 0.0024(10) -0.0073(10)
C3 0.0159(13) 0.0213(13) 0.0168(13) -0.0030(10) 0.0031(10) -0.0066(10)
C4 0.0167(13) 0.0249(14) 0.0171(13) -0.0039(11) 0.0015(10) -0.0093(11)
C5 0.0230(14) 0.0183(13) 0.0177(13) -0.0017(10) 0.0041(11) -0.0072(11)
C6 0.0224(15) 0.0258(16) 0.0225(15) 0.0029(12) -0.0024(12) -0.0052(12)
C7 0.0259(15) 0.0291(16) 0.0174(14) -0.0063(12) -0.0013(12) -0.0092(13)
C8 0.0187(14) 0.0252(15) 0.0261(16) -0.0054(12) 0.0003(12) -0.0028(12)
C9 0.0200(15) 0.0407(19) 0.0291(17) -0.0148(15) 0.0018(13) -0.0146(14)
C10 0.0318(17) 0.0195(15) 0.0300(17) -0.0057(12) 0.0083(14) -0.0093(13)
C11B 0.0185(13) 0.0174(12) 0.0109(11) -0.0025(9) -0.0030(10) -0.0015(10)
C11A 0.0144(12) 0.0178(13) 0.0192(13) -0.0069(10) 0.0013(10) -0.0048(10)
C12B 0.0197(13) 0.0190(13) 0.0148(12) -0.0033(10) -0.0034(10) -0.0002(11)
C12A 0.0170(13) 0.0233(14) 0.0193(13) -0.0067(11) -0.0004(10) -0.0052(11)
C13B 0.0227(15) 0.0276(15) 0.0163(13) -0.0048(11) 0.0006(11) 0.0006(12)
C13A 0.0267(16) 0.0348(17) 0.0238(15) -0.0144(13) 0.0018(12) -0.0132(13)
C14B 0.0317(16) 0.0242(15) 0.0189(14) -0.0107(12) -0.0048(12) 0.0031(12)
C14A 0.043(2) 0.0288(17) 0.0349(18) -0.0177(14) 0.0005(15) -0.0162(15)
C15B 0.0307(16) 0.0201(14) 0.0211(14) -0.0088(11) -0.0081(12) -0.0024(12)
C15A 0.0407(19) 0.0205(15) 0.0320(17) -0.0071(13) 0.0026(14) -0.0152(14)
C16A 0.0216(14) 0.0210(14) 0.0220(14) -0.0051(11) 0.0005(11) -0.0084(11)
C16B 0.0222(14) 0.0172(13) 0.0163(13) -0.0024(10) -0.0068(10) -0.0014(11)
C17B 0.0204(14) 0.0218(14) 0.0170(13) -0.0048(11) 0.0033(11) -0.0049(11)
C17A 0.0247(15) 0.0246(15) 0.0174(13) -0.0066(11) -0.0044(11) -0.0034(12)
C18B 0.0258(16) 0.0239(15) 0.0292(17) 0.0007(12) 0.0007(13) -0.0072(13)
C18A 0.0306(18) 0.044(2) 0.0286(18) -0.0063(16) -0.0075(15) 0.0074(16)
C19A 0.0300(17) 0.0324(17) 0.0174(14) -0.0059(12) -0.0046(12) -0.0040(14)
C19B 0.0176(14) 0.0294(17) 0.0301(17) -0.0078(13) 0.0025(12) -0.0058(12)
C20A 0.0279(15) 0.0234(15) 0.0207(14) -0.0039(11) 0.0017(12) -0.0103(12)
C20B 0.0275(15) 0.0205(14) 0.0278(16) -0.0094(12) -0.0024(12) -0.0090(12)
C21A 0.0318(18) 0.0328(19) 0.0270(17) -0.0049(14) 0.0051(14) -0.0086(15)
C21B 0.0252(18) 0.0313(19) 0.058(3) -0.0070(17) -0.0113(17) -0.0067(15)
C22A 0.0347(19) 0.0278(17) 0.0249(17) 0.0024(13) -0.0003(14) -0.0121(14)
C22B 0.040(2) 0.0252(16) 0.0329(18) -0.0098(14) -0.0018(15) -0.0148(15)
C23A 0.0152(12) 0.0237(14) 0.0187(13) -0.0069(11) -0.0028(10) -0.0057(11)
C23B 0.0197(13) 0.0181(13) 0.0119(12) -0.0013(10) -0.0027(10) -0.0055(10)
C24A 0.0158(12) 0.0198(13) 0.0155(12) -0.0034(10) -0.0026(10) -0.0026(10)
C24B 0.0167(12) 0.0167(12) 0.0134(12) -0.0016(9) -0.0013(10) -0.0038(10)
C25B 0.0210(13) 0.0188(13) 0.0165(13) -0.0023(10) -0.0014(10) -0.0026(11)
C25A 0.0166(14) 0.0269(15) 0.0298(16) -0.0107(12) -0.0033(12) -0.0031(12)
C26B 0.0220(14) 0.0164(13) 0.0201(14) -0.0010(10) -0.0007(11) -0.0006(11)
C26A 0.0194(14) 0.0237(15) 0.0299(16) -0.0099(12) -0.0002(12) -0.0004(12)
C27A 0.0251(15) 0.0196(14) 0.0238(14) -0.0074(11) -0.0003(11) -0.0043(12)
C27B 0.0267(15) 0.0163(13) 0.0199(14) -0.0075(11) 0.0021(11) -0.0028(11)
C28A 0.0211(14) 0.0181(13) 0.0158(13) -0.0029(10) -0.0019(10) -0.0060(11)
C28B 0.0241(14) 0.0163(12) 0.0142(12) -0.0039(10) 0.0007(10) -0.0055(11)

loop_
_atom_type_symbol
_atom_type_description
_atom_type_scat_dispersion_real
_atom_type_scat_dispersion_imag
_atom_type_scat_source
C C 0.0033 0.0016 'International Tables Vol C Tables 4.2.6.8 and 6.1.1.4'
H H 0.0000 0.0000 'International Tables Vol C Tables 4.2.6.8 and 6.1.1.4'
N N 0.0061 0.0033 'International Tables Vol C Tables 4.2.6.8 and 6.1.1.4'
Yb Yb -0.3850 5.5486 'International Tables Vol C Tables 4.2.6.8 and 6.1.1.4'

loop_
_geom_angle_atom_site_label_1
_geom_angle_atom_site_label_2
_geom_angle_atom_site_label_3
_geom_angle
N2B Yb1 N2A 139.74(8)
N2B Yb1 N1B 71.80(7)
N2A Yb1 N1B 82.33(7)
N2B Yb1 N1A 90.20(8)
N2A Yb1 N1A 71.92(8)
N1B Yb1 N1A 113.08(8)
N2B Yb1 C1 125.67(8)
N2A Yb1 C1 93.02(8)
N1B Yb1 C1 145.14(8)
N1A Yb1 C1 97.90(8)
N2B Yb1 C2 93.91(8)
N2A Yb1 C2 123.45(8)
N1B Yb1 C2 145.54(8)
N1A Yb1 C2 97.72(8)
C1 Yb1 C2 31.82(9)
N2B Yb1 C5 129.59(9)
N2A Yb1 C5 88.71(8)
N1B Yb1 C5 113.55(8)
N1A Yb1 C5 125.91(8)
C1 Yb1 C5 31.60(9)
C2 Yb1 C5 52.09(9)
N2B Yb1 C3 79.90(8)
N2A Yb1 C3 139.89(8)
N1B Yb1 C3 114.30(8)
N1A Yb1 C3 125.20(8)
C1 Yb1 C3 51.89(9)
C2 Yb1 C3 31.24(8)
C5 Yb1 C3 51.36(9)
N2B Yb1 C4 99.90(8)
N2A Yb1 C4 114.55(8)
N1B Yb1 C4 99.13(8)
N1A Yb1 C4 147.78(8)
C1 Yb1 C4 51.58(9)
C2 Yb1 C4 51.42(9)
C5 Yb1 C4 30.85(9)
C3 Yb1 C4 30.74(9)
N2B Yb1 C23B 48.91(7)
N2A Yb1 C23B 103.67(7)
N1B Yb1 C23B 23.18(7)
N1A Yb1 C23B 111.28(7)
C1 Yb1 C23B 149.62(8)
C2 Yb1 C23B 130.58(8)
C5 Yb1 C23B 122.39(8)
C3 Yb1 C23B 101.87(8)
C4 Yb1 C23B 98.11(8)
N2B Yb1 C23A 108.20(8)
N2A Yb1 C23A 48.92(8)
N1B Yb1 C23A 104.48(7)
N1A Yb1 C23A 23.01(7)
C1 Yb1 C23A 97.90(8)
C2 Yb1 C23A 109.81(8)
C5 Yb1 C23A 117.46(8)
C3 Yb1 C23A 140.82(8)
C4 Yb1 C23A 147.68(8)
C23B Yb1 C23A 112.24(7)
N2B Yb1 C24B 23.25(7)
N2A Yb1 C24B 125.54(7)
N1B Yb1 C24B 48.92(7)
N1A Yb1 C24B 102.78(7)
C1 Yb1 C24B 140.24(8)
C2 Yb1 C24B 111.01(8)
C5 Yb1 C24B 128.37(8)
C3 Yb1 C24B 88.63(8)
C4 Yb1 C24B 98.00(8)
C23B Yb1 C24B 25.81(7)
C23A Yb1 C24B 114.13(7)
C23B N1B C11B 115.0(2)
C23B N1B Yb1 113.33(17)
C11B N1B Yb1 131.52(16)
C23A N1A C11A 114.1(2)
C23A N1A Yb1 113.58(17)
C11A N1A Yb1 132.35(17)
C5 C1 C2 108.0(2)
C5 C1 C6 123.7(3)
C2 C1 C6 127.9(3)
C5 C1 Yb1 75.90(15)
C2 C1 Yb1 75.18(15)
C6 C1 Yb1 120.69(19)
C28A N2A C24A 117.5(2)
C28A N2A Yb1 127.69(18)
C24A N2A Yb1 114.75(17)
C28B N2B C24B 117.6(2)
C28B N2B Yb1 127.01(18)
C24B N2B Yb1 114.93(17)
C3 C2 C1 107.5(2)
C3 C2 C7 125.3(3)
C1 C2 C7 127.1(3)
C3 C2 Yb1 76.00(15)
C1 C2 Yb1 73.00(15)
C7 C2 Yb1 120.04(19)
C4 C3 C2 108.2(2)
C4 C3 C8 123.9(3)
C2 C3 C8 127.3(3)
C4 C3 Yb1 75.33(16)
C2 C3 Yb1 72.76(15)
C8 C3 Yb1 124.88(19)
C5 C4 C3 108.4(2)
C5 C4 C9 127.0(3)
C3 C4 C9 122.7(3)
C5 C4 Yb1 72.85(16)
C3 C4 Yb1 73.93(15)
C9 C4 Yb1 131.5(2)
C4 C5 C1 107.9(2)
C4 C5 C10 127.4(3)
C1 C5 C10 124.2(3)
C4 C5 Yb1 76.30(16)
C1 C5 Yb1 72.50(15)
C10 C5 Yb1 123.4(2)
C1 C6 H6C 113(2)
C1 C6 H6B 109(2)
H6C C6 H6B 111(3)
C1 C6 H6A 119(2)
H6C C6 H6A 98(3)
H6B C6 H6A 106(3)
C2 C7 H7C 115(2)
C2 C7 H7B 115(3)
H7C C7 H7B 99(3)
C2 C7 H7A 113(3)
H7C C7 H7A 108(4)
H7B C7 H7A 105(4)
C3 C8 H8C 114(2)
C3 C8 H8B 117(3)
H8C C8 H8B 103(3)
C3 C8 H8A 108.3(19)
H8C C8 H8A 109(3)
H8B C8 H8A 106(3)
C4 C9 H9C 115(2)
C4 C9 H9B 111(2)
H9C C9 H9B 108(3)
C4 C9 H9A 108(3)
H9C C9 H9A 109(4)
H9B C9 H9A 105(4)
C5 C10 H10C 113(2)
C5 C10 H10B 115(2)
H10C C10 H10B 106(3)
C5 C10 H10A 109(2)
H10C C10 H10A 110(3)
H10B C10 H10A 104(3)
C12B C11B C16B 120.3(2)
C12B C11B N1B 119.7(2)
C16B C11B N1B 120.0(2)
C16A C11A C12A 120.1(3)
C16A C11A N1A 119.5(2)
C12A C11A N1A 120.4(2)
C13B C12B C11B 118.5(3)
C13B C12B C17B 120.2(3)
C11B C12B C17B 121.3(2)
C13A C12A C11A 118.5(3)
C13A C12A C17A 119.4(3)
C11A C12A C17A 122.1(3)
C14B C13B C12B 121.6(3)
C14B C13B H13B 122(2)
C12B C13B H13B 116(2)
C14A C13A C12A 121.6(3)
C14A C13A H13A 121(2)
C12A C13A H13A 117(2)
C13B C14B C15B 119.6(3)
C13B C14B H14B 119(2)
C15B C14B H14B 121(2)
C13A C14A C15A 119.6(3)
C13A C14A H14A 120(3)
C15A C14A H14A 120(3)
C14B C15B C16B 121.1(3)
C14B C15B H15B 118(2)
C16B C15B H15B 121(2)
C14A C15A C16A 121.5(3)
C14A C15A H15A 120(2)
C16A C15A H15A 119(2)
C15A C16A C11A 118.5(3)
C15A C16A C20A 119.6(3)
C11A C16A C20A 121.5(3)
C15B C16B C11B 118.8(3)
C15B C16B C20B 120.0(3)
C11B C16B C20B 121.2(2)
C12B C17B C18B 110.5(3)
C12B C17B C19B 113.2(2)
C18B C17B C19B 109.7(3)
C12B C17B H17B 107(2)
C18B C17B H17B 109(2)
C19B C17B H17B 107(2)
C12A C17A C18A 112.7(3)
C12A C17A C19A 113.4(3)
C18A C17A C19A 107.7(3)
C12A C17A H17A 106(2)
C18A C17A H17A 109(2)
C19A C17A H17A 108(2)
C17B C18B H18F 112(2)
C17B C18B H18E 111(2)
H18F C18B H18E 107(3)
C17B C18B H18D 112(2)
H18F C18B H18D 104(3)
H18E C18B H18D 109(3)
C17A C18A H18C 110(2)
C17A C18A H18B 118(3)
H18C C18A H18B 104(3)
C17A C18A H18A 109(3)
H18C C18A H18A 110(3)
H18B C18A H18A 106(4)
C17A C19A H19C 113(2)
C17A C19A H19B 112(2)
H19C C19A H19B 105(3)
C17A C19A H19A 113(2)
H19C C19A H19A 110(3)
H19B C19A H19A 103(3)
C17B C19B H19F 109(2)
C17B C19B H19E 114(3)
H19F C19B H19E 102(3)
C17B C19B H19D 116(3)
H19F C19B H19D 114(4)
H19E C19B H19D 101(4)
C16A C20A C22A 114.5(3)
C16A C20A C21A 108.4(3)
C22A C20A C21A 109.6(3)
C16A C20A H20A 109.2(19)
C22A C20A H20A 112(2)
C21A C20A H20A 102.8(19)
C16B C20B C21B 110.6(3)
C16B C20B C22B 113.7(3)
C21B C20B C22B 109.8(3)
C16B C20B H20B 106(2)
C21B C20B H20B 108(2)
C22B C20B H20B 109(2)
C20A C21A H21C 108(2)
C20A C21A H21B 110(2)
H21C C21A H21B 108(3)
C20A C21A H21A 115(3)
H21C C21A H21A 113(3)
H21B C21A H21A 103(3)
C20B C21B H21F 112(3)
C20B C21B H21E 113(2)
H21F C21B H21E 105(3)
C20B C21B H21D 108(3)
H21F C21B H21D 115(4)
H21E C21B H21D 104(3)
C20A C22A H22C 109(2)
C20A C22A H22B 112(2)
H22C C22A H22B 109(3)
C20A C22A H22A 113(3)
H22C C22A H22A 104(3)
H22B C22A H22A 110(4)
C20B C22B H22F 112(2)
C20B C22B H22E 111(2)
H22F C22B H22E 113(3)
C20B C22B H22D 110(2)
H22F C22B H22D 101(3)
H22E C22B H22D 110(3)
N1A C23A C24A 122.1(2)
N1A C23A Yb1 43.41(13)
C24A C23A Yb1 78.66(16)
N1A C23A H23A 123.0(19)
C24A C23A H23A 114.5(19)
Yb1 C23A H23A 164.8(19)
N1B C23B C24B 122.1(2)
N1B C23B Yb1 43.49(13)
C24B C23B Yb1 78.80(15)
N1B C23B H23B 119(2)
C24B C23B H23B 118(2)
Yb1 C23B H23B 163(2)
N2A C24A C23A 117.7(2)
N2A C24A C25A 120.7(3)
C23A C24A C25A 121.7(3)
N2A C24A Yb1 42.04(12)
C23A C24A Yb1 75.64(16)
C25A C24A Yb1 162.7(2)
N2B C24B C23B 116.7(2)
N2B C24B C25B 120.7(2)
C23B C24B C25B 122.5(2)
N2B C24B Yb1 41.82(12)
C23B C24B Yb1 75.38(15)
C25B C24B Yb1 161.42(19)
C26B C25B C24B 119.8(3)
C26B C25B H25B 120(2)
C24B C25B H25B 121(2)
C26A C25A C24A 119.9(3)
C26A C25A H25A 121(2)
C24A C25A H25A 119(2)
C25B C26B C27B 119.4(3)
C25B C26B H26B 120(2)
C27B C26B H26B 121(2)
C25A C26A C27A 119.3(3)
C25A C26A H26A 120(2)
C27A C26A H26A 121(2)
C28A C27A C26A 118.6(3)
C28A C27A H27A 119(2)
C26A C27A H27A 122(2)
C28B C27B C26B 118.5(3)
C28B C27B H27B 122(2)
C26B C27B H27B 119(2)
N2A C28A C27A 124.0(3)
N2A C28A H28A 117(2)
C27A C28A H28A 119(2)
N2B C28B C27B 123.9(3)
N2B C28B H28B 119.1(19)
C27B C28B H28B 117.0(19)

loop_
_geom_bond_atom_site_label_1
_geom_bond_atom_site_label_2
_geom_bond_distance
Yb1 N2B 2.333(2)
Yb1 N2A 2.345(2)
Yb1 N1B 2.346(2)
Yb1 N1A 2.356(2)
Yb1 C1 2.585(3)
Yb1 C2 2.613(3)
Yb1 C5 2.629(3)
Yb1 C3 2.655(3)
Yb1 C4 2.673(3)
Yb1 C23B 3.130(3)
Yb1 C23A 3.142(3)
Yb1 C24B 3.173(3)
N1B C23B 1.342(3)
N1B C11B 1.439(3)
N1A C23A 1.340(4)
N1A C11A 1.442(3)
C1 C5 1.420(4)
C1 C2 1.425(4)
C1 C6 1.506(4)
N2A C28A 1.355(3)
N2A C24A 1.380(3)
N2B C28B 1.355(3)
N2B C24B 1.381(3)
C2 C3 1.419(4)
C2 C7 1.494(4)
C3 C4 1.412(4)
C3 C8 1.501(4)
C4 C5 1.411(4)
C4 C9 1.504(4)
C5 C10 1.509(4)
C6 H6C 0.94(3)
C6 H6B 0.95(4)
C6 H6A 0.97(4)
C7 H7C 1.01(4)
C7 H7B 0.93(4)
C7 H7A 0.85(5)
C8 H8C 0.92(4)
C8 H8B 0.82(4)
C8 H8A 1.06(4)
C9 H9C 0.91(4)
C9 H9B 0.97(4)
C9 H9A 0.88(5)
C10 H10C 0.93(4)
C10 H10B 0.99(4)
C10 H10A 0.94(4)
C11B C12B 1.406(4)
C11B C16B 1.408(4)
C11A C16A 1.410(4)
C11A C12A 1.414(4)
C12B C13B 1.395(4)
C12B C17B 1.520(4)
C12A C13A 1.398(4)
C12A C17A 1.518(4)
C13B C14B 1.378(5)
C13B H13B 0.95(4)
C13A C14A 1.374(5)
C13A H13A 0.94(4)
C14B C15B 1.379(5)
C14B H14B 0.92(4)
C14A C15A 1.380(5)
C14A H14A 0.93(4)
C15B C16B 1.399(4)
C15B H15B 0.90(4)
C15A C16A 1.397(4)
C15A H15A 0.91(3)
C16A C20A 1.514(4)
C16B C20B 1.514(4)
C17B C18B 1.529(4)
C17B C19B 1.530(4)
C17B H17B 0.90(4)
C17A C18A 1.526(5)
C17A C19A 1.533(4)
C17A H17A 0.90(4)
C18B H18F 0.97(4)
C18B H18E 0.91(4)
C18B H18D 0.99(4)
C18A H18C 0.93(4)
C18A H18B 0.98(5)
C18A H18A 1.00(5)
C19A H19C 0.93(4)
C19A H19B 0.94(4)
C19A H19A 0.98(4)
C19B H19F 0.86(4)
C19B H19E 1.00(4)
C19B H19D 0.95(5)
C20A C22A 1.526(5)
C20A C21A 1.532(5)
C20A H20A 0.94(3)
C20B C21B 1.522(5)
C20B C22B 1.528(4)
C20B H20B 0.91(3)
C21A H21C 0.96(4)
C21A H21B 0.98(4)
C21A H21A 0.86(4)
C21B H21F 0.93(4)
C21B H21E 1.04(4)
C21B H21D 0.90(4)
C22A H22C 0.93(4)
C22A H22B 0.92(4)
C22A H22A 0.94(5)
C22B H22F 0.95(4)
C22B H22E 1.00(4)
C22B H22D 0.94(4)
C23A C24A 1.407(4)
C23A H23A 0.97(3)
C23B C24B 1.409(4)
C23B H23B 0.90(3)
C24A C25A 1.422(4)
C24B C25B 1.413(4)
C25B C26B 1.369(4)
C25B H25B 0.95(4)
C25A C26A 1.361(4)
C25A H25A 0.88(4)
C26B C27B 1.405(4)
C26B H26B 0.89(3)
C26A C27A 1.409(4)
C26A H26A 0.87(4)
C27A C28A 1.372(4)
C27A H27A 0.94(4)
C27B C28B 1.372(4)
C27B H27B 0.87(3)
C28A H28A 0.95(3)
C28B H28B 0.97(3)
